data_4119073
loop_
_publ_author_name
'Corbett, J.D.'
'Ziebarth, R.P.'

_publ_section_title
;
 Cluster Framework Structures and Relationships. Two Compounds with a New
 Connectivity, K2 Zr6 Cl15 B and K3 Zr6 Cl15 Be
;
_journal_name_full 'Journal of the American Chemical Society'
_journal_page_first 1132
_journal_page_last 1139
_journal_paper_doi 10.1021/ja00212a022
_journal_volume 110
_journal_year 1988
_chemical_formula_sum 'B Cl15 K2 Zr6'
_chemical_name_systematic 'K2 Zr6 Cl15 B'
_space_group_IT_number 66
_symmetry_space_group_name_Hall '-C 2 2c'
_symmetry_space_group_name_H-M 'C c c m'
_cell_angle_alpha 90
_cell_angle_beta 90
_cell_angle_gamma 90
_cell_formula_units_Z 4
_cell_length_a 11.386
_cell_length_b 15.98
_cell_length_c 14.008
_cell_volume 2548.732
_citation_journal_id_ASTM JACSAT
_cod_data_source_file boron0-1_132.cif
_cod_data_source_block B1Cl15K2Zr6
_cod_original_cell_volume 2548.731
_cod_original_formula_sum 'B1 Cl15 K2 Zr6'
_cod_database_code 4119073

loop_
_symmetry_equiv_pos_as_xyz
x,y,z
-x,-y,z
x,-y,-z+1/2
-x,y,-z+1/2
-x,-y,-z
x,y,-z
-x,y,z-1/2
x,-y,z-1/2
x+1/2,y+1/2,z
-x+1/2,-y+1/2,z
x+1/2,-y+1/2,-z+1/2
-x+1/2,y+1/2,-z+1/2
-x+1/2,-y+1/2,-z
x+1/2,y+1/2,-z
-x+1/2,y+1/2,z-1/2
x+1/2,-y+1/2,z-1/2

loop_
_atom_site_label
_atom_site_type_symbol
_atom_site_fract_x
_atom_site_fract_y
_atom_site_fract_z
_atom_site_occupancy
_atom_site_U_iso_or_equiv
Cl4 Cl-1 0.5121 0.1232 0 1 0.0
K2 K+1 0.25 0.75 0 0.92 0.0
Cl1 Cl-1 0.5078 0.3173 0.1261 1 0.0
Cl2 Cl-1 0.2517 0.0545 0.129 1 0.0
K1 K+1 0.5 0.5 0.25 0.99 0.0
Zr1 Zr+2 0.86207 0.13199 0.5 1 0.0
Cl3 Cl-1 0.25 0.25 0.2557 1 0.0
Zr2 Zr+2 0.36805 0.19108 0.11677 1 0.0
B1 B-3 0.25 0.25 0 0.99 0.0
Cl6 Cl-1 0.5 0.1217 0.25 1 0.0
Cl5 Cl-1 0 0 0 1 0.0
